data_2228676
loop_
_publ_author_name
'Shakuntala, K.'
'Foro, Sabine'
'Gowda, B. Thimme'

_publ_section_title
;
 4-Chloro-<i>N</i>-(2,3-dichlorophenyl)benzenesulfonamide
;
_journal_coeditor_code BT5445
_journal_issue 1
_journal_name_full 'Acta Crystallographica Section E'
_journal_page_first o232
_journal_paper_doi 10.1107/S1600536810053638
_journal_volume 67
_journal_year 2011
_chemical_formula_iupac 'C12 H8 Cl3 N O2 S'
_chemical_formula_moiety 'C12 H8 Cl3 N O2 S'
_chemical_formula_sum 'C12 H8 Cl3 N O2 S'
_chemical_formula_weight 336.60
_chemical_name_systematic
;
4-Chloro-<i>N</i>-(2,3-dichlorophenyl)benzenesulfonamide
;
_space_group_IT_number 14
_symmetry_cell_setting monoclinic
_symmetry_space_group_name_Hall '-P 2ybc'
_symmetry_space_group_name_H-M 'P 1 21/c 1'
_atom_sites_solution_hydrogens geom
_atom_sites_solution_primary direct
_atom_sites_solution_secondary difmap
_audit_creation_method SHELXL-97
_cell_angle_alpha 90.00
_cell_angle_beta 97.160(10)
_cell_angle_gamma 90.00
_cell_formula_units_Z 4
_cell_length_a 7.2240(10)
_cell_length_b 14.975(2)
_cell_length_c 13.170(2)
_cell_measurement_reflns_used 25
_cell_measurement_temperature 299(2)
_cell_measurement_theta_max 22.48
_cell_measurement_theta_min 6.81
_cell_volume 1413.6(3)
_computing_cell_refinement 'CAD-4-PC (Enraf--Nonius, 1996)'
_computing_data_collection 'CAD-4-PC (Enraf--Nonius, 1996)'
_computing_data_reduction 'REDU4 (Stoe & Cie, 1987)'
_computing_molecular_graphics 'PLATON (Spek, 2009)'
_computing_publication_material 'SHELXL97 (Sheldrick, 2008)'
_computing_structure_refinement 'SHELXL97 (Sheldrick, 2008)'
_computing_structure_solution 'SHELXS97 (Sheldrick, 2008)'
_diffrn_ambient_temperature 299(2)
_diffrn_measured_fraction_theta_full 0.998
_diffrn_measured_fraction_theta_max 0.998
_diffrn_measurement_device_type 'Enraf--Nonius CAD-4'
_diffrn_measurement_method \w/2\q
_diffrn_radiation_monochromator graphite
_diffrn_radiation_source 'fine-focus sealed tube'
_diffrn_radiation_type CuK\a
_diffrn_radiation_wavelength 1.54180
_diffrn_reflns_av_R_equivalents 0.0615
_diffrn_reflns_av_sigmaI/netI 0.0220
_diffrn_reflns_limit_h_max 8
_diffrn_reflns_limit_h_min -8
_diffrn_reflns_limit_k_max 0
_diffrn_reflns_limit_k_min -17
_diffrn_reflns_limit_l_max 1
_diffrn_reflns_limit_l_min -15
_diffrn_reflns_number 2767
_diffrn_reflns_theta_full 66.94
_diffrn_reflns_theta_max 66.94
_diffrn_reflns_theta_min 4.49
_diffrn_standards_decay_% 0.5
_diffrn_standards_interval_time 120
_diffrn_standards_number 3
_exptl_absorpt_coefficient_mu 7.231
_exptl_absorpt_correction_T_max 0.3257
_exptl_absorpt_correction_T_min 0.1698
_exptl_absorpt_correction_type psi-scan
_exptl_absorpt_process_details '(North <i>et al.</i>, 1968)'
_exptl_crystal_colour colourless
_exptl_crystal_density_diffrn 1.582
_exptl_crystal_density_method 'not measured'
_exptl_crystal_description prism
_exptl_crystal_F_000 680
_exptl_crystal_size_max 0.38
_exptl_crystal_size_mid 0.30
_exptl_crystal_size_min 0.20
_refine_diff_density_max 0.458
_refine_diff_density_min -0.514
_refine_ls_extinction_coef 0.0074(7)
_refine_ls_extinction_expression Fc^*^=kFc[1+0.001xFc^2^\l^3^/sin(2\q)]^-1/4^
_refine_ls_extinction_method 'SHELXL97 (Sheldrick, 2008)'
_refine_ls_goodness_of_fit_ref 1.149
_refine_ls_hydrogen_treatment mixed
_refine_ls_matrix_type full
_refine_ls_number_parameters 176
_refine_ls_number_reflns 2516
_refine_ls_number_restraints 1
_refine_ls_restrained_S_all 1.149
_refine_ls_R_factor_all 0.0478
_refine_ls_R_factor_gt 0.0431
_refine_ls_shift/su_max 0.001
_refine_ls_shift/su_mean 0.000
_refine_ls_structure_factor_coef Fsqd
_refine_ls_weighting_details 'calc w=1/[\s^2^(Fo^2^)+(0.0763P)^2^+1.0223P] where P=(Fo^2^+2Fc^2^)/3'
_refine_ls_weighting_scheme calc
_refine_ls_wR_factor_gt 0.1335
_refine_ls_wR_factor_ref 0.1369
_reflns_number_gt 2277
_reflns_number_total 2516
_reflns_threshold_expression I>2\s(I)
_cod_data_source_file bt5445.cif
_cod_data_source_block I
_cod_original_sg_symbol_H-M 'P 21/c'
_cod_database_code 2228676
_cod_database_fobs_code 2228676

loop_
_symmetry_equiv_pos_as_xyz
'x, y, z'
'-x, y+1/2, -z+1/2'
'-x, -y, -z'
'x, -y-1/2, z-1/2'

loop_
_atom_site_type_symbol
_atom_site_label
_atom_site_fract_x
_atom_site_fract_y
_atom_site_fract_z
_atom_site_U_iso_or_equiv
_atom_site_adp_type
_atom_site_calc_flag
_atom_site_refinement_flags
_atom_site_occupancy
_atom_site_disorder_assembly
_atom_site_disorder_group
C C1 0.5255(4) 0.83900(18) 0.1877(2) 0.0332(6) Uani d . 1 . .
C C2 0.4733(4) 0.80016(19) 0.2749(2) 0.0372(6) Uani d . 1 . .
H H2 0.3502 0.8034 0.2886 0.045 Uiso calc R 1 . .
C C3 0.6057(4) 0.7565(2) 0.3415(2) 0.0401(7) Uani d . 1 . .
H H3 0.5726 0.7303 0.4008 0.048 Uiso calc R 1 . .
C C4 0.7869(4) 0.7519(2) 0.3199(2) 0.0429(7) Uani d . 1 . .
C C5 0.8394(5) 0.7896(3) 0.2323(3) 0.0551(9) Uani d . 1 . .
H H5 0.9622 0.7853 0.2183 0.066 Uiso calc R 1 . .
C C6 0.7079(5) 0.8336(2) 0.1657(3) 0.0504(8) Uani d . 1 . .
H H6 0.7412 0.8594 0.1064 0.060 Uiso calc R 1 . .
C C7 0.3738(4) 1.03085(17) 0.2425(2) 0.0326(6) Uani d . 1 . .
C C8 0.5279(4) 1.06989(18) 0.3008(2) 0.0345(6) Uani d . 1 . .
C C9 0.5110(5) 1.10001(19) 0.3994(2) 0.0416(7) Uani d . 1 . .
C C10 0.3474(5) 1.0888(2) 0.4403(3) 0.0516(8) Uani d . 1 . .
H H10 0.3383 1.1076 0.5068 0.062 Uiso calc R 1 . .
C C11 0.1954(5) 1.0497(2) 0.3829(3) 0.0536(8) Uani d . 1 . .
H H11 0.0844 1.0422 0.4109 0.064 Uiso calc R 1 . .
C C12 0.2082(4) 1.0217(2) 0.2843(2) 0.0431(7) Uani d . 1 . .
H H12 0.1050 0.9964 0.2455 0.052 Uiso calc R 1 . .
N N1 0.3873(3) 1.00439(16) 0.14018(17) 0.0365(6) Uani d D 1 . .
H H1N 0.467(4) 1.031(2) 0.107(2) 0.044 Uiso d D 1 . .
O O1 0.4094(4) 0.89646(15) 0.00411(15) 0.0486(6) Uani d . 1 . .
O O2 0.1801(3) 0.87121(16) 0.12563(17) 0.0469(5) Uani d . 1 . .
Cl Cl1 0.95260(14) 0.69893(7) 0.40587(8) 0.0675(3) Uani d . 1 . .
Cl Cl2 0.73258(11) 1.08276(6) 0.24909(6) 0.0517(3) Uani d . 1 . .
Cl Cl3 0.69792(14) 1.15158(6) 0.47020(6) 0.0596(3) Uani d . 1 . .
S S1 0.35957(10) 0.89965(5) 0.10606(5) 0.0353(2) Uani d . 1 . .

loop_
_atom_site_aniso_label
_atom_site_aniso_U_11
_atom_site_aniso_U_22
_atom_site_aniso_U_33
_atom_site_aniso_U_12
_atom_site_aniso_U_13
_atom_site_aniso_U_23
C1 0.0408(15) 0.0311(13) 0.0289(13) -0.0055(11) 0.0092(11) -0.0026(10)
C2 0.0421(15) 0.0385(15) 0.0334(14) -0.0047(12) 0.0137(12) -0.0011(11)
C3 0.0514(17) 0.0388(15) 0.0309(14) -0.0032(13) 0.0085(12) 0.0011(11)
C4 0.0419(16) 0.0372(15) 0.0479(18) -0.0019(12) -0.0004(13) -0.0040(12)
C5 0.0352(16) 0.064(2) 0.067(2) -0.0019(15) 0.0126(15) 0.0076(17)
C6 0.0483(18) 0.059(2) 0.0478(18) -0.0058(15) 0.0201(15) 0.0102(15)
C7 0.0400(14) 0.0281(12) 0.0303(13) 0.0033(11) 0.0068(11) 0.0040(10)
C8 0.0387(15) 0.0308(13) 0.0343(14) 0.0054(11) 0.0055(11) 0.0045(11)
C9 0.0533(18) 0.0326(14) 0.0377(16) 0.0021(13) 0.0014(13) -0.0018(11)
C10 0.066(2) 0.0518(19) 0.0397(17) 0.0027(16) 0.0189(15) -0.0070(13)
C11 0.056(2) 0.056(2) 0.0528(19) -0.0010(16) 0.0256(16) -0.0040(15)
C12 0.0419(16) 0.0428(16) 0.0460(17) 0.0003(13) 0.0111(13) -0.0012(13)
N1 0.0441(13) 0.0362(13) 0.0302(12) -0.0057(10) 0.0082(10) 0.0030(9)
O1 0.0695(15) 0.0514(13) 0.0254(10) -0.0129(11) 0.0077(10) -0.0030(8)
O2 0.0413(12) 0.0525(13) 0.0460(12) -0.0151(10) 0.0019(9) 0.0011(10)
Cl1 0.0594(6) 0.0690(6) 0.0686(6) 0.0082(4) -0.0138(4) 0.0057(4)
Cl2 0.0380(4) 0.0687(6) 0.0490(5) -0.0056(3) 0.0081(3) -0.0070(3)
Cl3 0.0697(6) 0.0598(5) 0.0456(5) -0.0055(4) -0.0068(4) -0.0122(3)
S1 0.0418(4) 0.0381(4) 0.0260(4) -0.0093(3) 0.0045(3) -0.0011(2)

loop_
_atom_type_symbol
_atom_type_description
_atom_type_scat_dispersion_real
_atom_type_scat_dispersion_imag
_atom_type_scat_source
C C 0.0181 0.0091 'International Tables Vol C Tables 4.2.6.8 and 6.1.1.4'
H H 0.0000 0.0000 'International Tables Vol C Tables 4.2.6.8 and 6.1.1.4'
N N 0.0311 0.0180 'International Tables Vol C Tables 4.2.6.8 and 6.1.1.4'
O O 0.0492 0.0322 'International Tables Vol C Tables 4.2.6.8 and 6.1.1.4'
Cl Cl 0.3639 0.7018 'International Tables Vol C Tables 4.2.6.8 and 6.1.1.4'
S S 0.3331 0.5567 'International Tables Vol C Tables 4.2.6.8 and 6.1.1.4'

loop_
_geom_angle_atom_site_label_1
_geom_angle_atom_site_label_2
_geom_angle_atom_site_label_3
_geom_angle_site_symmetry_1
_geom_angle_site_symmetry_3
_geom_angle
_geom_angle_publ_flag
C2 C1 C6 . . 121.0(3) ?
C2 C1 S1 . . 119.3(2) ?
C6 C1 S1 . . 119.7(2) ?
C3 C2 C1 . . 119.3(3) ?
C3 C2 H2 . . 120.4 ?
C1 C2 H2 . . 120.4 ?
C4 C3 C2 . . 119.6(3) ?
C4 C3 H3 . . 120.2 ?
C2 C3 H3 . . 120.2 ?
C3 C4 C5 . . 121.4(3) ?
C3 C4 Cl1 . . 119.0(2) ?
C5 C4 Cl1 . . 119.6(2) ?
C6 C5 C4 . . 119.2(3) ?
C6 C5 H5 . . 120.4 ?
C4 C5 H5 . . 120.4 ?
C5 C6 C1 . . 119.5(3) ?
C5 C6 H6 . . 120.2 ?
C1 C6 H6 . . 120.2 ?
C12 C7 C8 . . 119.4(3) ?
C12 C7 N1 . . 120.9(3) ?
C8 C7 N1 . . 119.6(2) ?
C9 C8 C7 . . 119.4(3) ?
C9 C8 Cl2 . . 120.9(2) ?
C7 C8 Cl2 . . 119.7(2) ?
C10 C9 C8 . . 120.4(3) ?
C10 C9 Cl3 . . 119.9(2) ?
C8 C9 Cl3 . . 119.7(2) ?
C9 C10 C11 . . 120.1(3) ?
C9 C10 H10 . . 119.9 ?
C11 C10 H10 . . 119.9 ?
C12 C11 C10 . . 120.1(3) ?
C12 C11 H11 . . 120.0 ?
C10 C11 H11 . . 120.0 ?
C11 C12 C7 . . 120.5(3) ?
C11 C12 H12 . . 119.8 ?
C7 C12 H12 . . 119.8 ?
C7 N1 S1 . . 120.50(18) ?
C7 N1 H1N . . 118(2) ?
S1 N1 H1N . . 112(2) ?
O2 S1 O1 . . 120.13(14) ?
O2 S1 N1 . . 108.73(14) ?
O1 S1 N1 . . 104.63(12) ?
O2 S1 C1 . . 107.60(13) ?
O1 S1 C1 . . 108.90(14) ?
N1 S1 C1 . . 106.03(13) ?

loop_
_geom_bond_atom_site_label_1
_geom_bond_atom_site_label_2
_geom_bond_site_symmetry_2
_geom_bond_distance
_geom_bond_publ_flag
C1 C2 . 1.381(4) ?
C1 C6 . 1.386(4) ?
C1 S1 . 1.760(3) ?
C2 C3 . 1.379(4) ?
C2 H2 . 0.9300 ?
C3 C4 . 1.376(4) ?
C3 H3 . 0.9300 ?
C4 C5 . 1.380(5) ?
C4 Cl1 . 1.734(3) ?
C5 C6 . 1.378(5) ?
C5 H5 . 0.9300 ?
C6 H6 . 0.9300 ?
C7 C12 . 1.384(4) ?
C7 C8 . 1.399(4) ?
C7 N1 . 1.420(3) ?
C8 C9 . 1.394(4) ?
C8 Cl2 . 1.714(3) ?
C9 C10 . 1.369(5) ?
C9 Cl3 . 1.724(3) ?
C10 C11 . 1.384(5) ?
C10 H10 . 0.9300 ?
C11 C12 . 1.379(4) ?
C11 H11 . 0.9300 ?
C12 H12 . 0.9300 ?
N1 S1 . 1.637(2) ?
N1 H1N . 0.858(18) ?
O1 S1 . 1.434(2) ?
O2 S1 . 1.418(2) ?

loop_
_geom_hbond_atom_site_label_D
_geom_hbond_atom_site_label_H
_geom_hbond_atom_site_label_A
_geom_hbond_site_symmetry_A
_geom_hbond_distance_DH
_geom_hbond_distance_HA
_geom_hbond_distance_DA
_geom_hbond_angle_DHA
N1 H1N O1 3_675 0.858(18) 2.11(2) 2.944(3) 163(3)

loop_
_geom_torsion_atom_site_label_1
_geom_torsion_atom_site_label_2
_geom_torsion_atom_site_label_3
_geom_torsion_atom_site_label_4
_geom_torsion_site_symmetry_1
_geom_torsion_site_symmetry_2
_geom_torsion_site_symmetry_3
_geom_torsion_site_symmetry_4
_geom_torsion
_geom_torsion_publ_flag
C6 C1 C2 C3 . . . . 0.9(4) ?
S1 C1 C2 C3 . . . . -176.7(2) ?
C1 C2 C3 C4 . . . . -0.4(4) ?
C2 C3 C4 C5 . . . . -0.5(5) ?
C2 C3 C4 Cl1 . . . . 178.6(2) ?
C3 C4 C5 C6 . . . . 0.7(5) ?
Cl1 C4 C5 C6 . . . . -178.3(3) ?
C4 C5 C6 C1 . . . . -0.1(6) ?
C2 C1 C6 C5 . . . . -0.7(5) ?
S1 C1 C6 C5 . . . . 177.0(3) ?
C12 C7 C8 C9 . . . . -0.9(4) ?
N1 C7 C8 C9 . . . . 176.7(2) ?
C12 C7 C8 Cl2 . . . . -179.2(2) ?
N1 C7 C8 Cl2 . . . . -1.6(3) ?
C7 C8 C9 C10 . . . . 2.2(4) ?
Cl2 C8 C9 C10 . . . . -179.5(2) ?
C7 C8 C9 Cl3 . . . . -177.8(2) ?
Cl2 C8 C9 Cl3 . . . . 0.4(3) ?
C8 C9 C10 C11 . . . . -1.8(5) ?
Cl3 C9 C10 C11 . . . . 178.3(3) ?
C9 C10 C11 C12 . . . . 0.0(5) ?
C10 C11 C12 C7 . . . . 1.3(5) ?
C8 C7 C12 C11 . . . . -0.8(4) ?
N1 C7 C12 C11 . . . . -178.4(3) ?
C12 C7 N1 S1 . . . . -63.5(3) ?
C8 C7 N1 S1 . . . . 118.9(2) ?
C7 N1 S1 O2 . . . . 58.7(2) ?
C7 N1 S1 O1 . . . . -171.8(2) ?
C7 N1 S1 C1 . . . . -56.7(2) ?
C2 C1 S1 O2 . . . . -20.9(3) ?
C6 C1 S1 O2 . . . . 161.3(2) ?
C2 C1 S1 O1 . . . . -152.6(2) ?
C6 C1 S1 O1 . . . . 29.6(3) ?
C2 C1 S1 N1 . . . . 95.3(2) ?
C6 C1 S1 N1 . . . . -82.5(3) ?

loop_
_cod_related_entry_id
_cod_related_entry_database
_cod_related_entry_code
1 ChemSpider 657075
